data_4341282
loop_
_publ_author_name
'Prakash, Jai'
'Tarasenko, Mariya S.'
'Mesbah, Adel'
'Leb\`egue, S\'ebastien'
'Malliakas, Christos D.'
'Ibers, James A.'

_publ_section_title
;
 Syntheses, Crystal Structures, Transport Properties, and Theoretical
 Studies of Five Members of the MAn2Q5 Family: SrU2S5, BaU2Se5, PbU2S5,
 BaTh2S5, and BaU2Te5.
;
_journal_issue 21
_journal_name_full 'Inorganic chemistry'
_journal_page_first 11626
_journal_page_last 11632
_journal_paper_doi 10.1021/ic501795w
_journal_volume 53
_journal_year 2014
_chemical_formula_sum 'Ba S5 Th2'
_chemical_formula_weight 761.72
_chemical_name_common BaTh2S5
_chemical_name_systematic
;
 ?
;
_space_group_crystal_system monoclinic
_space_group_IT_number 14
_space_group_name_Hall '-P 2ybc'
_space_group_name_H-M_alt 'P 1 21/c 1'
_symmetry_space_group_name_Hall '-P 2ybc'
_symmetry_space_group_name_H-M 'P 1 21/c 1'
_atom_sites_solution_primary direct
_atom_sites_solution_secondary difmap
_audit_creation_method SHELXL-2014
_cell_angle_alpha 90
_cell_angle_beta 90.34(3)
_cell_angle_gamma 90
_cell_formula_units_Z 4
_cell_length_a 8.6100(17)
_cell_length_b 7.6200(15)
_cell_length_c 12.060(2)
_cell_measurement_reflns_used 4690
_cell_measurement_temperature 100(2)
_cell_measurement_theta_max 33.05
_cell_measurement_theta_min 2.37
_cell_volume 791.2(3)
_computing_cell_refinement 'Bruker SAINT'
_computing_data_collection 'Bruker APEX2'
_computing_data_reduction 'Bruker SAINT'
_computing_molecular_graphics 'Bruker SHELXTL'
_computing_publication_material 'Bruker SHELXTL'
_computing_structure_refinement 'SHELXL-2014 (Sheldrick, 2014)'
_computing_structure_solution 'SHELXL-97 (Sheldrick, 2008a)'
_diffrn_ambient_temperature 100(2)
_diffrn_measured_fraction_theta_full 0.999
_diffrn_measured_fraction_theta_max 0.999
_diffrn_measurement_device_type 'Bruker APEX-II CCD'
_diffrn_measurement_method '\f and \w scans'
_diffrn_radiation_type MoK\a
_diffrn_radiation_wavelength 0.71073
_diffrn_reflns_av_R_equivalents 0.0856
_diffrn_reflns_av_unetI/netI 0.0574
_diffrn_reflns_Laue_measured_fraction_full 0.999
_diffrn_reflns_Laue_measured_fraction_max 0.999
_diffrn_reflns_limit_h_max 13
_diffrn_reflns_limit_h_min -13
_diffrn_reflns_limit_k_max 11
_diffrn_reflns_limit_k_min -11
_diffrn_reflns_limit_l_max 18
_diffrn_reflns_limit_l_min -18
_diffrn_reflns_number 16774
_diffrn_reflns_point_group_measured_fraction_full 0.999
_diffrn_reflns_point_group_measured_fraction_max 0.999
_diffrn_reflns_theta_full 25.242
_diffrn_reflns_theta_max 33.146
_diffrn_reflns_theta_min 3.162
_diffrn_source 'fine-focus sealed tube'
_exptl_absorpt_coefficient_mu 43.634
_exptl_absorpt_correction_T_max 0.42810
_exptl_absorpt_correction_T_min 0.34283
_exptl_absorpt_correction_type numerical
_exptl_absorpt_process_details 'face indexed (SADABS; Sheldrick, 2008'
_exptl_crystal_colour 'Grayish Black'
_exptl_crystal_density_diffrn 6.395
_exptl_crystal_density_meas ?
_exptl_crystal_description Block
_exptl_crystal_F_000 1264
_exptl_crystal_size_max 0.044
_exptl_crystal_size_mid 0.036
_exptl_crystal_size_min 0.027
_refine_diff_density_max 2.238
_refine_diff_density_min -2.212
_refine_diff_density_rms 0.585
_refine_ls_extinction_coef 0.00129(8)
_refine_ls_extinction_expression Fc^*^=kFc[1+0.001xFc^2^\l^3^/sin(2\q)]^-1/4^
_refine_ls_extinction_method SHELXL
_refine_ls_goodness_of_fit_ref 1.036
_refine_ls_hydrogen_treatment undef
_refine_ls_matrix_type full
_refine_ls_number_parameters 74
_refine_ls_number_reflns 3012
_refine_ls_number_restraints 0
_refine_ls_restrained_S_all 1.036
_refine_ls_R_factor_all 0.0371
_refine_ls_R_factor_gt 0.0299
_refine_ls_shift/su_max 0.000
_refine_ls_shift/su_mean 0.000
_refine_ls_structure_factor_coef Fsqd
_refine_ls_weighting_details 'w=1/[\s^2^(Fo^2^)+(0.0153P)^2^] where P=(1.0000Fo^2^+0.0000Fc^2^)'
_refine_ls_weighting_scheme calc
_refine_ls_wR_factor_gt 0.0645
_refine_ls_wR_factor_ref 0.0674
_reflns_Friedel_coverage 0.000
_reflns_number_gt 2651
_reflns_number_total 3012
_reflns_threshold_expression 'I > 2\s(I)'
_cod_data_source_file ic501795w_si_001.cif
_cod_data_source_block BaTh2S5
_cod_depositor_comments
;Adding full bibliography for 4341279--4341283.cif.

The following automatic conversions were performed:

'_exptl_crystal_density_meas' value 'not measured' was changed to '?'
- the value is perceived as not measured.

Automatic conversion script
Id: cif_fix_values 3008 2015-01-20 13:52:24Z robertas 

The following automatic conversions were performed:

'_atom_sites_solution_secondary' value 'diffmap' was changed to
'difmap'.

Automatic conversion script
Id: cif_fix_values 6452 2018-10-05 10:23:21Z andrius 
;
_cod_database_code 4341282
_shelx_space_group_comment
;
The symmetry employed for this shelxl refinement is uniquely defined
by the following loop, which should always be used as a source of
symmetry information in preference to the above space-group names.
They are only intended as comments.
;
_shelxl_version_number 2014-1

loop_
_space_group_symop_operation_xyz
'x, y, z'
'-x, y+1/2, -z+1/2'
'-x, -y, -z'
'x, -y-1/2, z-1/2'

loop_
_atom_site_label
_atom_site_type_symbol
_atom_site_fract_x
_atom_site_fract_y
_atom_site_fract_z
_atom_site_U_iso_or_equiv
_atom_site_adp_type
_atom_site_occupancy
_atom_site_site_symmetry_order
_atom_site_calc_flag
Th1 Th 0.00185(3) 0.02274(3) 0.32161(2) 0.00374(7) Uani 1 1 d
Th2 Th 0.24798(3) 0.07070(3) 0.00948(2) 0.00387(7) Uani 1 1 d
Ba1 Ba 0.50935(5) 0.05108(5) 0.33165(3) 0.00511(8) Uani 1 1 d
S1 S 0.0413(2) 0.6621(2) 0.39996(14) 0.0056(3) Uani 1 1 d
S2 S 0.2128(2) 0.4528(2) 0.00208(14) 0.0055(3) Uani 1 1 d
S3 S 0.2167(2) 0.8332(2) 0.18792(14) 0.0054(3) Uani 1 1 d
S4 S 0.2278(2) 0.3083(2) 0.28293(14) 0.0060(3) Uani 1 1 d
S5 S 0.5374(2) 0.1773(2) 0.07797(14) 0.0064(3) Uani 1 1 d

loop_
_atom_site_aniso_label
_atom_site_aniso_U_11
_atom_site_aniso_U_22
_atom_site_aniso_U_33
_atom_site_aniso_U_23
_atom_site_aniso_U_13
_atom_site_aniso_U_12
Th1 0.00395(11) 0.00333(11) 0.00394(11) 0.00008(7) 0.00017(8) -0.00024(7)
Th2 0.00377(11) 0.00344(11) 0.00441(11) 0.00033(7) 0.00046(8) -0.00018(7)
Ba1 0.00495(18) 0.00460(16) 0.00578(17) 0.00047(13) 0.00065(13) 0.00036(13)
S1 0.0059(7) 0.0054(7) 0.0055(7) 0.0005(5) 0.0008(6) 0.0012(5)
S2 0.0050(7) 0.0068(7) 0.0047(7) 0.0002(5) 0.0003(6) 0.0003(6)
S3 0.0052(7) 0.0045(7) 0.0066(7) 0.0008(5) 0.0021(6) 0.0010(5)
S4 0.0064(7) 0.0052(7) 0.0064(7) 0.0010(5) 0.0015(6) -0.0009(5)
S5 0.0054(7) 0.0052(7) 0.0085(7) -0.0017(6) -0.0005(6) 0.0002(5)

loop_
_atom_type_symbol
_atom_type_description
_atom_type_scat_dispersion_real
_atom_type_scat_dispersion_imag
_atom_type_scat_source
S S 0.1246 0.1234 'International Tables Vol C Tables 4.2.6.8 and 6.1.1.4'
Ba Ba -0.3244 2.2819 'International Tables Vol C Tables 4.2.6.8 and 6.1.1.4'
Th Th -7.2400 8.8979 'International Tables Vol C Tables 4.2.6.8 and 6.1.1.4'

loop_
_geom_angle_atom_site_label_1
_geom_angle_atom_site_label_2
_geom_angle_atom_site_label_3
_geom_angle
_geom_angle_site_symmetry_1
_geom_angle_site_symmetry_3
S2 Th1 S4 144.77(5) 4_566 2_545
S2 Th1 S3 93.01(5) 4_566 1_545
S4 Th1 S3 84.85(5) 2_545 1_545
S2 Th1 S2 81.72(6) 4_566 2_545
S4 Th1 S2 76.93(5) 2_545 2_545
S3 Th1 S2 138.21(5) 1_545 2_545
S2 Th1 S1 139.70(5) 4_566 2_545
S4 Th1 S1 73.59(5) 2_545 2_545
S3 Th1 S1 75.20(5) 1_545 2_545
S2 Th1 S1 132.10(5) 2_545 2_545
S2 Th1 S1 74.98(5) 4_566 1_545
S4 Th1 S1 71.55(5) 2_545 1_545
S3 Th1 S1 68.43(5) 1_545 1_545
S2 Th1 S1 70.18(5) 2_545 1_545
S1 Th1 S1 131.02(5) 2_545 1_545
S2 Th1 S4 69.72(5) 4_566 .
S4 Th1 S4 143.75(3) 2_545 .
S3 Th1 S4 81.61(5) 1_545 .
S2 Th1 S4 132.79(5) 2_545 .
S1 Th1 S4 70.48(5) 2_545 .
S1 Th1 S4 131.83(5) 1_545 .
S2 Th1 S3 111.94(5) 4_566 2_545
S4 Th1 S3 90.10(5) 2_545 2_545
S3 Th1 S3 141.23(3) 1_545 2_545
S2 Th1 S3 76.74(5) 2_545 2_545
S1 Th1 S3 66.54(5) 2_545 2_545
S1 Th1 S3 144.90(5) 1_545 2_545
S4 Th1 S3 80.11(5) . 2_545
S2 Th1 Th1 112.37(4) 4_566 2_545
S4 Th1 Th1 44.95(3) 2_545 2_545
S3 Th1 Th1 46.30(3) 1_545 2_545
S2 Th1 Th1 97.65(4) 2_545 2_545
S1 Th1 Th1 87.27(4) 2_545 2_545
S1 Th1 Th1 43.81(3) 1_545 2_545
S4 Th1 Th1 127.48(4) . 2_545
S3 Th1 Th1 133.90(4) 2_545 2_545
S2 Th1 Th1 105.10(4) 4_566 2
S4 Th1 Th1 109.61(4) 2_545 2
S3 Th1 Th1 103.36(4) 1_545 2
S2 Th1 Th1 118.09(4) 2_545 2
S1 Th1 Th1 44.34(3) 2_545 2
S1 Th1 Th1 171.73(3) 1_545 2
S4 Th1 Th1 42.96(4) . 2
S3 Th1 Th1 43.01(3) 2_545 2
Th1 Th1 Th1 131.224(17) 2_545 2
S2 Th1 Ba1 127.61(4) 4_566 1_455
S4 Th1 Ba1 49.65(4) 2_545 1_455
S3 Th1 Ba1 133.82(4) 1_545 1_455
S2 Th1 Ba1 48.87(4) 2_545 1_455
S1 Th1 Ba1 83.40(4) 2_545 1_455
S1 Th1 Ba1 98.78(4) 1_545 1_455
S4 Th1 Ba1 128.65(4) . 1_455
S3 Th1 Ba1 48.73(3) 2_545 1_455
Th1 Th1 Ba1 93.034(15) 2_545 1_455
Th1 Th1 Ba1 87.727(16) 2 1_455
S2 Th1 Ba1 48.69(4) 4_566 .
S4 Th1 Ba1 136.87(4) 2_545 .
S3 Th1 Ba1 52.41(4) 1_545 .
S2 Th1 Ba1 129.40(4) 2_545 .
S1 Th1 Ba1 97.48(4) 2_545 .
S1 Th1 Ba1 85.60(4) 1_545 .
S4 Th1 Ba1 46.41(4) . .
S3 Th1 Ba1 125.69(3) 2_545 .
Th1 Th1 Ba1 93.527(16) 2_545 .
Th1 Th1 Ba1 88.375(16) 2 .
Ba1 Th1 Ba1 173.415(12) 1_455 .
S5 Th2 S1 127.93(5) . 2_545
S5 Th2 S3 92.91(5) . 1_545
S1 Th2 S3 76.96(5) 2_545 1_545
S5 Th2 S1 153.16(5) . 4_565
S1 Th2 S1 77.35(5) 2_545 4_565
S3 Th2 S1 83.78(5) 1_545 4_565
S5 Th2 S5 73.61(6) . 3_655
S1 Th2 S5 152.30(5) 2_545 3_655
S3 Th2 S5 85.53(5) 1_545 3_655
S1 Th2 S5 79.57(5) 4_565 3_655
S5 Th2 S4 103.88(6) . 4_565
S1 Th2 S4 103.87(5) 2_545 4_565
S3 Th2 S4 156.84(5) 1_545 4_565
S1 Th2 S4 74.02(5) 4_565 4_565
S5 Th2 S4 84.09(5) 3_655 4_565
S5 Th2 S2 78.96(5) . .
S1 Th2 S2 70.98(5) 2_545 .
S3 Th2 S2 130.51(5) 1_545 .
S1 Th2 S2 122.93(5) 4_565 .
S5 Th2 S2 135.66(5) 3_655 .
S4 Th2 S2 69.40(5) 4_565 .
S5 Th2 Ba1 57.86(4) . 4_565
S1 Th2 Ba1 120.08(4) 2_545 4_565
S3 Th2 Ba1 150.75(4) 1_545 4_565
S1 Th2 Ba1 121.51(4) 4_565 4_565
S5 Th2 Ba1 85.20(4) 3_655 4_565
S4 Th2 Ba1 48.29(4) 4_565 4_565
S2 Th2 Ba1 50.57(4) . 4_565
S5 Th2 Ba1 45.43(4) . .
S1 Th2 Ba1 96.48(4) 2_545 .
S3 Th2 Ba1 50.80(4) 1_545 .
S1 Th2 Ba1 133.95(4) 4_565 .
S5 Th2 Ba1 88.59(4) 3_655 .
S4 Th2 Ba1 149.11(4) 4_565 .
S2 Th2 Ba1 96.37(4) . .
Ba1 Th2 Ba1 101.282(16) 4_565 .
S5 Ba1 S4 122.44(5) 2_645 .
S5 Ba1 S3 138.23(5) 2_645 2_645
S4 Ba1 S3 97.71(5) . 2_645
S5 Ba1 S2 70.15(5) 2_645 2_645
S4 Ba1 S2 145.96(5) . 2_645
S3 Ba1 S2 69.83(5) 2_645 2_645
S5 Ba1 S5 128.62(5) 2_645 .
S4 Ba1 S5 72.58(5) . .
S3 Ba1 S5 70.70(5) 2_645 .
S2 Ba1 S5 127.26(5) 2_645 .
S5 Ba1 S4 73.49(5) 2_645 2_645
S4 Ba1 S4 144.07(2) . 2_645
S3 Ba1 S4 80.50(5) 2_645 2_645
S2 Ba1 S4 67.17(5) 2_645 2_645
S5 Ba1 S4 73.04(5) . 2_645
S5 Ba1 S2 70.52(5) 2_645 4_566
S4 Ba1 S2 61.67(4) . 4_566
S3 Ba1 S2 128.86(5) 2_645 4_566
S2 Ba1 S2 100.76(4) 2_645 4_566
S5 Ba1 S2 131.32(5) . 4_566
S4 Ba1 S2 143.99(5) 2_645 4_566
S5 Ba1 S3 68.78(5) 2_645 1_545
S4 Ba1 S3 69.59(5) . 1_545
S3 Ba1 S3 144.79(3) 2_645 1_545
S2 Ba1 S3 137.57(4) 2_645 1_545
S5 Ba1 S3 74.14(5) . 1_545
S4 Ba1 S3 91.19(4) 2_645 1_545
S2 Ba1 S3 75.16(4) 4_566 1_545
S5 Ba1 S5 104.27(4) 2_645 4_566
S4 Ba1 S5 81.15(5) . 4_566
S3 Ba1 S5 68.38(4) 2_645 4_566
S2 Ba1 S5 64.83(5) 2_645 4_566
S5 Ba1 S5 127.09(2) . 4_566
S4 Ba1 S5 129.19(5) 2_645 4_566
S2 Ba1 S5 62.70(4) 4_566 4_566
S3 Ba1 S5 136.58(4) 1_545 4_566
S5 Ba1 Ba1 58.16(3) 2_645 3_656
S4 Ba1 Ba1 105.31(4) . 3_656
S3 Ba1 Ba1 103.40(4) 2_645 3_656
S2 Ba1 Ba1 51.30(4) 2_645 3_656
S5 Ba1 Ba1 173.10(4) . 3_656
S4 Ba1 Ba1 110.03(4) 2_645 3_656
S2 Ba1 Ba1 49.46(4) 4_566 3_656
S3 Ba1 Ba1 111.56(4) 1_545 3_656
S5 Ba1 Ba1 46.11(3) 4_566 3_656
S5 Ba1 Th2 112.24(4) 2_645 4_566
S4 Ba1 Th2 42.84(3) . 4_566
S3 Ba1 Th2 88.53(4) 2_645 4_566
S2 Ba1 Th2 103.82(3) 2_645 4_566
S5 Ba1 Th2 108.69(4) . 4_566
S4 Ba1 Th2 167.67(3) 2_645 4_566
S2 Ba1 Th2 43.47(3) 4_566 4_566
S3 Ba1 Th2 101.04(3) 1_545 4_566
S5 Ba1 Th2 39.82(3) 4_566 4_566
Ba1 Ba1 Th2 66.937(19) 3_656 4_566
S5 Ba1 Th1 95.50(4) 2_645 1_655
S4 Ba1 Th1 142.05(3) . 1_655
S3 Ba1 Th1 45.25(3) 2_645 1_655
S2 Ba1 Th1 42.58(3) 2_645 1_655
S5 Ba1 Th1 84.69(4) . 1_655
S4 Ba1 Th1 42.15(3) 2_645 1_655
S2 Ba1 Th1 142.79(4) 4_566 1_655
S3 Ba1 Th1 133.07(3) 1_545 1_655
S5 Ba1 Th1 89.46(4) 4_566 1_655
Ba1 Ba1 Th1 93.62(3) 3_656 1_655
Th2 Ba1 Th1 125.522(18) 4_566 1_655
Th2 S1 Th2 102.65(5) 2 4_566
Th2 S1 Th1 99.10(6) 2 2
Th2 S1 Th1 106.10(6) 4_566 2
Th2 S1 Th1 104.86(5) 2 1_565
Th2 S1 Th1 144.11(7) 4_566 1_565
Th1 S1 Th1 91.85(5) 2 1_565
Th1 S2 Th1 98.28(6) 4_565 2
Th1 S2 Th2 98.90(5) 4_565 .
Th1 S2 Th2 103.22(5) 2 .
Th1 S2 Ba1 159.92(6) 4_565 2_655
Th1 S2 Ba1 88.55(5) 2 2_655
Th2 S2 Ba1 97.86(5) . 2_655
Th1 S2 Ba1 90.98(5) 4_565 4_565
Th1 S2 Ba1 165.70(7) 2 4_565
Th2 S2 Ba1 85.96(4) . 4_565
Ba1 S2 Ba1 79.24(4) 2_655 4_565
Th2 S3 Th1 99.85(5) 1_565 1_565
Th2 S3 Th1 122.27(6) 1_565 2
Th1 S3 Th1 90.69(5) 1_565 2
Th2 S3 Ba1 107.48(6) 1_565 2_655
Th1 S3 Ba1 149.55(6) 1_565 2_655
Th1 S3 Ba1 86.02(5) 2 2_655
Th2 S3 Ba1 90.10(5) 1_565 1_565
Th1 S3 Ba1 86.95(5) 1_565 1_565
Th1 S3 Ba1 147.40(6) 2 1_565
Ba1 S3 Ba1 79.93(4) 2_655 1_565
Th1 S4 Th2 105.85(6) 2 4_566
Th1 S4 Th1 92.09(5) 2 .
Th2 S4 Th1 96.99(5) 4_566 .
Th1 S4 Ba1 164.44(6) 2 .
Th2 S4 Ba1 88.87(5) 4_566 .
Th1 S4 Ba1 91.07(5) . .
Th1 S4 Ba1 88.20(5) 2 2_655
Th2 S4 Ba1 100.54(5) 4_566 2_655
Th1 S4 Ba1 161.69(6) . 2_655
Ba1 S4 Ba1 84.06(4) . 2_655
Th2 S5 Th2 106.39(6) . 3_655
Th2 S5 Ba1 105.06(6) . 2_655
Th2 S5 Ba1 146.25(6) 3_655 2_655
Th2 S5 Ba1 97.15(6) . .
Th2 S5 Ba1 101.91(6) 3_655 .
Ba1 S5 Ba1 85.93(4) 2_655 .
Th2 S5 Ba1 82.32(5) . 4_565
Th2 S5 Ba1 96.64(5) 3_655 4_565
Ba1 S5 Ba1 75.73(4) 2_655 4_565
Ba1 S5 Ba1 160.76(6) . 4_565

loop_
_geom_bond_atom_site_label_1
_geom_bond_atom_site_label_2
_geom_bond_distance
_geom_bond_site_symmetry_2
Th1 S2 2.833(2) 4_566
Th1 S4 2.8526(19) 2_545
Th1 S3 2.8538(18) 1_545
Th1 S2 2.8753(19) 2_545
Th1 S1 2.8973(18) 2_545
Th1 S1 2.9252(18) 1_545
Th1 S4 2.9576(17) .
Th1 S3 3.0246(18) 2_545
Th1 Th1 4.1833(7) 2_545
Th1 Th1 4.1833(7) 2
Th1 Ba1 4.2483(10) 1_455
Th1 Ba1 4.3759(10) .
Th2 S5 2.7439(19) .
Th2 S1 2.8134(18) 2_545
Th2 S3 2.8261(17) 1_545
Th2 S1 2.8335(18) 4_565
Th2 S5 2.8493(18) 3_655
Th2 S4 2.8878(18) 4_565
Th2 S2 2.9284(18) .
Th2 Ba1 4.2458(9) 4_565
Th2 Ba1 4.4810(13) .
Ba1 S5 3.0773(18) 2_645
Ba1 S4 3.1701(18) .
Ba1 S3 3.2009(18) 2_645
Ba1 S2 3.201(2) 2_645
Ba1 S5 3.2175(19) .
Ba1 S4 3.2391(18) 2_645
Ba1 S2 3.287(2) 4_566
Ba1 S3 3.472(2) 1_545
Ba1 S5 3.6276(19) 4_566
Ba1 Ba1 4.1385(11) 3_656
Ba1 Th2 4.2458(9) 4_566
Ba1 Th1 4.2483(10) 1_655
S1 Th2 2.8134(18) 2
S1 Th2 2.8335(18) 4_566
S1 Th1 2.8973(18) 2
S1 Th1 2.9252(18) 1_565
S2 Th1 2.833(2) 4_565
S2 Th1 2.8753(19) 2
S2 Ba1 3.201(2) 2_655
S2 Ba1 3.287(2) 4_565
S3 Th2 2.8260(17) 1_565
S3 Th1 2.8538(18) 1_565
S3 Th1 3.0246(18) 2
S3 Ba1 3.2008(18) 2_655
S3 Ba1 3.472(2) 1_565
S4 Th1 2.8526(19) 2
S4 Th2 2.8878(18) 4_566
S4 Ba1 3.2391(18) 2_655
S5 Th2 2.8493(18) 3_655
S5 Ba1 3.0773(18) 2_655
S5 Ba1 3.6275(19) 4_565
